data_1528710
loop_
_publ_author_name
'Macaluso, R.T.'
'Millican, J.N.'
'Nakatsuji, S.'
'Lee, H.-O.'
'Fisk, Z.'
'Carter, B.'
'Chan, J.Y.'
'Moreno, N.O.'

_publ_section_title
;
 A comparison of the structure and localized magnetism in Ce3 Pd Ga12 with
 heavy fermion Ce Pd Ga6
;
_journal_name_full 'Journal of Solid State Chemistry'
_journal_page_first 3547
_journal_page_last 3553
_journal_volume 178
_journal_year 2005
_chemical_formula_sum 'Ce2 Ga12 Pd'
_chemical_name_systematic 'Ce2 Pd Ga12'
_space_group_IT_number 125
_symmetry_space_group_name_Hall '-P 4a 2b'
_symmetry_space_group_name_H-M 'P 4/n b m :2'
_cell_angle_alpha 90
_cell_angle_beta 90
_cell_angle_gamma 90
_cell_formula_units_Z 2
_cell_length_a 6.104
_cell_length_b 6.104
_cell_length_c 15.549
_cell_volume 579.337
_citation_journal_id_ASTM JSSCBI
_cod_data_source_file Macaluso_JSSCBI_2005_746.cif
_cod_data_source_block Ce2Ga12Pd1
_cod_original_cell_volume 579.3373
_cod_original_formula_sum 'Ce2 Ga12 Pd1'
_cod_database_code 1528710

loop_
_symmetry_equiv_pos_as_xyz
x,y,z
-y+1/2,x,z
-x+1/2,-y+1/2,z
y,-x+1/2,z
x,-y+1/2,-z
y,x,-z
-x+1/2,y,-z
-y+1/2,-x+1/2,-z
-x,-y,-z
y-1/2,-x,-z
x-1/2,y-1/2,-z
-y,x-1/2,-z
-x,y-1/2,z
-y,-x,z
x-1/2,-y,z
y-1/2,x-1/2,z

loop_
_atom_site_label
_atom_site_type_symbol
_atom_site_fract_x
_atom_site_fract_y
_atom_site_fract_z
_atom_site_occupancy
_atom_site_U_iso_or_equiv
Ga3 Ga 0.5003 0.0003 -0.0878 1 0.0
Ga2 Ga 0.75 0.75 0.3417 1 0.0
Ce1 Ce 0.75 0.25 0.2466 1 0.0
Ga1 Ga 0.75 0.75 0.184 1 0.0
Ga4 Ga 0.5702 0.0702 0.4286 1 0.0
Pd1 Pd 0.75 0.25 0 1 0.0
